data_4133385
loop_
_publ_author_name
'Nakakuki, Yusuke'
'Hirose, Takashi'
'Matsuda, Kenji'

_publ_section_title
;
 Synthesis of a Helical Analogue of Kekulene: A Flexible \p-Expanded
 Helicene with Large Helical Diameter Acting as a Soft Molecular Spring.
;
_journal_issue 45
_journal_name_full 'Journal of the American Chemical Society'
_journal_page_first 15461
_journal_page_last 15469
_journal_paper_doi 10.1021/jacs.8b09825
_journal_volume 140
_journal_year 2018
_chemical_formula_moiety 'C54 H30, 0.368(C6 H14), 0.263(C4 H8 O)'
_chemical_formula_sum 'C57.26 H37.26 O0.26'
_chemical_formula_weight 729.50
_chemical_name_common 'helically twisted kekulene 1'
_chemical_name_systematic dinaphtho[1'',2'':6,7;1''',2''':6',7']diphenanthro[3,2-a:2',3'-j]anthracene
_space_group_crystal_system monoclinic
_space_group_IT_number 15
_space_group_name_Hall '-I 2ya'
_space_group_name_H-M_alt 'I 1 2/a 1'
_atom_sites_solution_hydrogens geom
_audit_creation_method SHELXL-2016/6
_cell_angle_alpha 90
_cell_angle_beta 100.653(3)
_cell_angle_gamma 90
_cell_formula_units_Z 8
_cell_length_a 27.6570(7)
_cell_length_b 7.6139(3)
_cell_length_c 35.2089(13)
_cell_measurement_reflns_used 8929
_cell_measurement_temperature 93(2)
_cell_measurement_theta_max 30.2270
_cell_measurement_theta_min 2.0700
_cell_volume 7286.4(4)
_computing_cell_refinement 'CrysAlisPro 1.171.39.43c (Rigaku OD, 2018)'
_computing_data_collection 'CrysAlisPro 1.171.39.43c (Rigaku OD, 2018)'
_computing_data_reduction 'CrysAlisPro 1.171.39.43c (Rigaku OD, 2018)'
_computing_molecular_graphics 'Yadokari-XG (Wakita, Nemoto et al., 2009)'
_computing_publication_material 'Yadokari-XG (Wakita, Nemoto et al., 2009)'
_computing_structure_refinement 'SHELXT 2014/5 (Sheldrick, 2014)'
_computing_structure_solution 'SHELXT 2014/5 (Sheldrick, 2014)'
_diffrn_ambient_temperature 93(2)
_diffrn_measured_fraction_theta_full 0.993
_diffrn_measured_fraction_theta_max 0.924
_diffrn_measurement_device_type 'XtaLAB AFC10 (RCD3): fixed-chi single'
_diffrn_measurement_method '\w scans'
_diffrn_radiation_type MoK\a
_diffrn_radiation_wavelength 0.71073
_diffrn_reflns_av_R_equivalents 0.0385
_diffrn_reflns_av_unetI/netI 0.0528
_diffrn_reflns_Laue_measured_fraction_full 0.993
_diffrn_reflns_Laue_measured_fraction_max 0.924
_diffrn_reflns_limit_h_max 26
_diffrn_reflns_limit_h_min -39
_diffrn_reflns_limit_k_max 10
_diffrn_reflns_limit_k_min -10
_diffrn_reflns_limit_l_max 49
_diffrn_reflns_limit_l_min -44
_diffrn_reflns_number 33836
_diffrn_reflns_point_group_measured_fraction_full 0.993
_diffrn_reflns_point_group_measured_fraction_max 0.924
_diffrn_reflns_theta_full 25.242
_diffrn_reflns_theta_max 30.598
_diffrn_reflns_theta_min 2.070
_diffrn_source 'Rotating-anode X-ray tube'
_exptl_absorpt_coefficient_mu 0.076
_exptl_absorpt_correction_T_max 1.00000
_exptl_absorpt_correction_T_min 0.39022
_exptl_absorpt_correction_type multi-scan
_exptl_absorpt_process_details
;
CrysAlisPro 1.171.39.43c (Rigaku Oxford Diffraction, 2018)
Empirical absorption correction using spherical harmonics,
 implemented in SCALE3 ABSPACK scaling algorithm.
;
_exptl_crystal_colour yellow
_exptl_crystal_density_diffrn 1.330
_exptl_crystal_density_method 'not measured'
_exptl_crystal_description plate
_exptl_crystal_F_000 3063
_exptl_crystal_size_max 0.400
_exptl_crystal_size_mid 0.100
_exptl_crystal_size_min 0.010
_refine_diff_density_max 0.403
_refine_diff_density_min -0.593
_refine_diff_density_rms 0.056
_refine_ls_extinction_method none
_refine_ls_goodness_of_fit_ref 1.042
_refine_ls_hydrogen_treatment constr
_refine_ls_matrix_type full
_refine_ls_number_parameters 521
_refine_ls_number_reflns 10354
_refine_ls_number_restraints 0
_refine_ls_restrained_S_all 1.042
_refine_ls_R_factor_all 0.1024
_refine_ls_R_factor_gt 0.0644
_refine_ls_shift/su_max 0.001
_refine_ls_shift/su_mean 0.000
_refine_ls_structure_factor_coef Fsqd
_refine_ls_weighting_details 'w=1/[\s^2^(Fo^2^)+(0.0970P)^2^+4.0888P] where P=(Fo^2^+2Fc^2^)/3'
_refine_ls_weighting_scheme calc
_refine_ls_wR_factor_gt 0.1702
_refine_ls_wR_factor_ref 0.1938
_reflns_Friedel_coverage 0.000
_reflns_number_gt 6788
_reflns_number_total 10354
_reflns_threshold_expression 'I > 2\s(I)'
_cod_data_source_file ja8b09825_si_002.cif
_cod_data_source_block KH1
_cod_original_sg_symbol_H-M 'I 2/a'
_cod_database_code 4133385
_shelx_shelxl_version_number 2016/6
_shelx_space_group_comment
;
The symmetry employed for this shelxl refinement is uniquely defined
by the following loop, which should always be used as a source of
symmetry information in preference to the above space-group names.
They are only intended as comments.
;
_shelx_estimated_absorpt_t_min 0.970
_shelx_estimated_absorpt_t_max 0.999

loop_
_space_group_symop_operation_xyz
'x, y, z'
'-x+1/2, y, -z'
'x+1/2, y+1/2, z+1/2'
'-x+1, y+1/2, -z+1/2'
'-x, -y, -z'
'x-1/2, -y, z'
'-x+1/2, -y+1/2, -z+1/2'
'x, -y+1/2, z+1/2'

loop_
_atom_site_label
_atom_site_type_symbol
_atom_site_fract_x
_atom_site_fract_y
_atom_site_fract_z
_atom_site_U_iso_or_equiv
_atom_site_adp_type
_atom_site_occupancy
_atom_site_site_symmetry_order
_atom_site_calc_flag
_atom_site_refinement_flags_posn
_atom_site_refinement_flags_adp
_atom_site_refinement_flags_occupancy
_atom_site_disorder_assembly
_atom_site_disorder_group
C1 C 0.59333(6) 0.2138(2) 0.61532(5) 0.0335(4) Uani 1 1 d . . . . .
H1 H 0.618380 0.260545 0.634832 0.040 Uiso 1 1 calc R U . . .
C2 C 0.60022(7) 0.2125(3) 0.57775(5) 0.0381(4) Uani 1 1 d . . . . .
H2 H 0.629794 0.258104 0.571584 0.046 Uiso 1 1 calc R U . . .
C3 C 0.56407(8) 0.1445(3) 0.54852(6) 0.0430(5) Uani 1 1 d . . . . .
H3 H 0.569024 0.142570 0.522530 0.052 Uiso 1 1 calc R U . . .
C4 C 0.52149(7) 0.0809(3) 0.55763(6) 0.0431(5) Uani 1 1 d . . . . .
H4 H 0.496781 0.035554 0.537672 0.052 Uiso 1 1 calc R U . . .
C5 C 0.51339(6) 0.0809(2) 0.59584(6) 0.0364(4) Uani 1 1 d . . . . .
C6 C 0.46890(6) 0.0103(3) 0.60501(6) 0.0400(4) Uani 1 1 d . . . . .
H6 H 0.443628 -0.028708 0.584717 0.048 Uiso 1 1 calc R U . . .
C7 C 0.46230(6) -0.0018(2) 0.64165(6) 0.0382(4) Uani 1 1 d . . . . .
H7 H 0.432686 -0.051595 0.646818 0.046 Uiso 1 1 calc R U . . .
C8 C 0.49888(6) 0.0585(2) 0.67332(5) 0.0320(4) Uani 1 1 d . . . . .
C9 C 0.49355(6) 0.0351(2) 0.71145(6) 0.0336(4) Uani 1 1 d . . . . .
H9 H 0.464290 -0.017997 0.716455 0.040 Uiso 1 1 calc R U . . .
C10 C 0.52929(6) 0.0863(2) 0.74254(5) 0.0304(4) Uani 1 1 d . . . . .
C11 C 0.52485(6) 0.0432(2) 0.78148(5) 0.0348(4) Uani 1 1 d . . . . .
H11 H 0.495577 -0.010983 0.786179 0.042 Uiso 1 1 calc R U . . .
C12 C 0.56139(6) 0.0780(2) 0.81135(5) 0.0341(4) Uani 1 1 d . . . . .
H12 H 0.557861 0.044964 0.836712 0.041 Uiso 1 1 calc R U . . .
C13 C 0.60569(6) 0.1644(2) 0.80570(5) 0.0287(4) Uani 1 1 d . . . . .
C14 C 0.64427(6) 0.1916(2) 0.83655(5) 0.0304(4) Uani 1 1 d . . . . .
H14 H 0.640540 0.154504 0.861610 0.036 Uiso 1 1 calc R U . . .
C15 C 0.68811(6) 0.2711(2) 0.83204(5) 0.0277(3) Uani 1 1 d . . . . .
C16 C 0.72798(6) 0.2914(2) 0.86418(5) 0.0320(4) Uani 1 1 d . . . . .
H16 H 0.724536 0.248115 0.888843 0.038 Uiso 1 1 calc R U . . .
C17 C 0.77016(6) 0.3706(2) 0.85999(5) 0.0316(4) Uani 1 1 d . . . . .
H17 H 0.795942 0.382206 0.881771 0.038 Uiso 1 1 calc R U . . .
C18 C 0.77698(6) 0.4378(2) 0.82327(5) 0.0258(3) Uani 1 1 d . . . . .
C19 C 0.81995(6) 0.5252(2) 0.81947(5) 0.0269(3) Uani 1 1 d . . . . .
H19 H 0.845253 0.537846 0.841561 0.032 Uiso 1 1 calc R U . . .
C20 C 0.82716(5) 0.5948(2) 0.78436(5) 0.0245(3) Uani 1 1 d . . . . .
C21 C 0.87239(6) 0.6823(2) 0.78103(5) 0.0272(3) Uani 1 1 d . . . . .
H21 H 0.896884 0.699036 0.803495 0.033 Uiso 1 1 calc R U . . .
C22 C 0.88061(6) 0.7407(2) 0.74679(5) 0.0278(3) Uani 1 1 d . . . . .
H22 H 0.911045 0.796018 0.745447 0.033 Uiso 1 1 calc R U . . .
C23 C 0.84441(5) 0.7214(2) 0.71225(5) 0.0256(3) Uani 1 1 d . . . . .
C24 C 0.85382(6) 0.7757(2) 0.67663(5) 0.0282(3) Uani 1 1 d . . . . .
H24 H 0.885353 0.822002 0.675274 0.034 Uiso 1 1 calc R U . . .
C25 C 0.81875(6) 0.7645(2) 0.64295(5) 0.0281(3) Uani 1 1 d . . . . .
C26 C 0.82936(6) 0.8200(3) 0.60644(5) 0.0366(4) Uani 1 1 d . . . . .
H26 H 0.861620 0.858572 0.604949 0.044 Uiso 1 1 calc R U . . .
C27 C 0.79454(7) 0.8184(3) 0.57429(5) 0.0415(5) Uani 1 1 d . . . . .
H27 H 0.802923 0.852752 0.550392 0.050 Uiso 1 1 calc R U . . .
C28 C 0.74490(6) 0.7659(3) 0.57529(5) 0.0361(4) Uani 1 1 d . . . . .
C29 C 0.70817(7) 0.7740(3) 0.54254(5) 0.0456(5) Uani 1 1 d . . . . .
H29 H 0.716736 0.807530 0.518647 0.055 Uiso 1 1 calc R U . . .
C30 C 0.65913(6) 0.7344(3) 0.54354(5) 0.0389(4) Uani 1 1 d . . . . .
C31 C 0.62187(7) 0.7374(3) 0.50938(5) 0.0474(5) Uani 1 1 d . . . . .
H31 H 0.630573 0.768602 0.485394 0.057 Uiso 1 1 calc R U . . .
C32 C 0.57503(7) 0.6970(3) 0.51051(5) 0.0417(5) Uani 1 1 d . . . . .
H32 H 0.551478 0.693618 0.487170 0.050 Uiso 1 1 calc R U . . .
C33 C 0.55991(6) 0.6589(3) 0.54645(5) 0.0331(4) Uani 1 1 d . . . . .
C34 C 0.51020(6) 0.6227(3) 0.54785(6) 0.0365(4) Uani 1 1 d . . . . .
H34 H 0.486590 0.619305 0.524535 0.044 Uiso 1 1 calc R U . . .
C35 C 0.49565(6) 0.5927(3) 0.58215(6) 0.0383(4) Uani 1 1 d . . . . .
H35 H 0.462190 0.566111 0.582552 0.046 Uiso 1 1 calc R U . . .
C36 C 0.52955(6) 0.6006(3) 0.61662(6) 0.0355(4) Uani 1 1 d . . . . .
H36 H 0.519089 0.583552 0.640584 0.043 Uiso 1 1 calc R U . . .
C37 C 0.57816(6) 0.6333(2) 0.61587(5) 0.0309(4) Uani 1 1 d . . . . .
H37 H 0.601107 0.638380 0.639526 0.037 Uiso 1 1 calc R U . . .
C38 C 0.59470(6) 0.6594(2) 0.58101(5) 0.0288(4) Uani 1 1 d . . . . .
C39 C 0.64636(6) 0.6884(2) 0.57943(5) 0.0294(4) Uani 1 1 d . . . . .
C40 C 0.68358(6) 0.6714(2) 0.61171(5) 0.0274(3) Uani 1 1 d . . . . .
H40 H 0.675157 0.633337 0.635344 0.033 Uiso 1 1 calc R U . . .
C41 C 0.73267(6) 0.7078(2) 0.61078(5) 0.0280(3) Uani 1 1 d . . . . .
C42 C 0.77104(5) 0.6994(2) 0.64522(5) 0.0257(3) Uani 1 1 d . . . . .
C43 C 0.76277(5) 0.6359(2) 0.68045(5) 0.0246(3) Uani 1 1 d . . . . .
H43 H 0.731639 0.585563 0.681603 0.029 Uiso 1 1 calc R U . . .
C44 C 0.79810(5) 0.6428(2) 0.71408(5) 0.0232(3) Uani 1 1 d . . . . .
C45 C 0.78966(5) 0.5743(2) 0.75109(4) 0.0228(3) Uani 1 1 d . . . . .
C46 C 0.74656(5) 0.4880(2) 0.75523(4) 0.0238(3) Uani 1 1 d . . . . .
H46 H 0.721274 0.475444 0.733134 0.029 Uiso 1 1 calc R U . . .
C47 C 0.73879(5) 0.4193(2) 0.79027(5) 0.0238(3) Uani 1 1 d . . . . .
C48 C 0.69310(5) 0.3319(2) 0.79466(5) 0.0241(3) Uani 1 1 d . . . . .
C49 C 0.65451(5) 0.3032(2) 0.76383(5) 0.0242(3) Uani 1 1 d . . . . .
H49 H 0.657889 0.343063 0.738891 0.029 Uiso 1 1 calc R U . . .
C50 C 0.61104(6) 0.2183(2) 0.76798(5) 0.0264(3) Uani 1 1 d . . . . .
C51 C 0.57224(5) 0.1747(2) 0.73523(5) 0.0269(3) Uani 1 1 d . . . . .
C52 C 0.57688(6) 0.2008(2) 0.69697(5) 0.0280(3) Uani 1 1 d . . . . .
H52 H 0.604875 0.262572 0.691941 0.034 Uiso 1 1 calc R U . . .
C53 C 0.54236(6) 0.1406(2) 0.66556(5) 0.0294(4) Uani 1 1 d . . . . .
C54 C 0.55015(6) 0.1479(2) 0.62568(5) 0.0309(4) Uani 1 1 d . . . . .
C59 C 0.36128(14) 0.7139(6) 0.54451(11) 0.0619(10) Uiso 0.737(4) 1 d . . P A 1
H59 H 0.356898 0.811474 0.561717 0.093 Uiso 0.737(4) 1 calc R U P A 1
H59A H 0.393747 0.722716 0.537263 0.093 Uiso 0.737(4) 1 calc R U P A 1
H59B H 0.358775 0.602270 0.557849 0.093 Uiso 0.737(4) 1 calc R U P A 1
C60 C 0.32126(13) 0.7223(5) 0.50804(10) 0.0547(9) Uiso 0.737(4) 1 d . . P A 1
H60 H 0.324814 0.832647 0.493927 0.066 Uiso 0.737(4) 1 calc R U P A 1
H60A H 0.325418 0.622749 0.490856 0.066 Uiso 0.737(4) 1 calc R U P A 1
C61 C 0.27083(11) 0.7149(4) 0.51806(8) 0.0502(8) Uiso 0.737(4) 1 d . . P A 1
H61 H 0.266461 0.817258 0.534433 0.060 Uiso 0.737(4) 1 calc R U P A 1
H61A H 0.268106 0.607330 0.533315 0.060 Uiso 0.737(4) 1 calc R U P A 1
O1 O 0.3648(3) 0.8906(12) 0.5343(2) 0.091(3) Uiso 0.263(4) 1 d . . P A 2
C55 C 0.3351(6) 0.840(2) 0.4973(4) 0.109(5) Uiso 0.263(4) 1 d . . P A 2
H55 H 0.299659 0.863267 0.496528 0.130 Uiso 0.263(4) 1 calc R U P A 2
H55A H 0.345814 0.901426 0.475457 0.130 Uiso 0.263(4) 1 calc R U P A 2
C56 C 0.3448(9) 0.669(3) 0.4973(6) 0.154(8) Uiso 0.263(4) 1 d . . P A 2
H56 H 0.378895 0.646932 0.493642 0.185 Uiso 0.263(4) 1 calc R U P A 2
H56A H 0.321604 0.606958 0.476931 0.185 Uiso 0.263(4) 1 calc R U P A 2
C57 C 0.3370(7) 0.607(2) 0.5417(4) 0.115(5) Uiso 0.263(4) 1 d . . P A 2
H57 H 0.302140 0.579333 0.542234 0.138 Uiso 0.263(4) 1 calc R U P A 2
H57A H 0.357847 0.505260 0.551336 0.138 Uiso 0.263(4) 1 calc R U P A 2
C58 C 0.3527(5) 0.7637(17) 0.5635(4) 0.079(4) Uiso 0.263(4) 1 d . . P A 2
H58 H 0.381955 0.739724 0.583626 0.095 Uiso 0.263(4) 1 calc R U P A 2
H58A H 0.326077 0.810114 0.575967 0.095 Uiso 0.263(4) 1 calc R U P A 2

loop_
_atom_site_aniso_label
_atom_site_aniso_U_11
_atom_site_aniso_U_22
_atom_site_aniso_U_33
_atom_site_aniso_U_23
_atom_site_aniso_U_13
_atom_site_aniso_U_12
C1 0.0275(8) 0.0319(9) 0.0376(9) 0.0000(7) -0.0033(7) 0.0016(7)
C2 0.0373(10) 0.0377(11) 0.0367(10) 0.0012(8) -0.0002(8) -0.0003(8)
C3 0.0475(11) 0.0432(12) 0.0342(10) -0.0008(8) -0.0033(8) 0.0005(9)
C4 0.0412(10) 0.0398(11) 0.0411(11) -0.0050(9) -0.0115(8) 0.0026(9)
C5 0.0273(8) 0.0308(10) 0.0459(11) -0.0023(8) -0.0070(7) 0.0042(7)
C6 0.0248(8) 0.0354(10) 0.0538(12) -0.0083(9) -0.0085(8) 0.0014(8)
C7 0.0188(7) 0.0311(10) 0.0613(12) -0.0075(9) -0.0016(8) 0.0009(7)
C8 0.0168(7) 0.0263(9) 0.0503(11) -0.0038(8) -0.0003(7) 0.0026(6)
C9 0.0169(7) 0.0289(9) 0.0547(11) -0.0030(8) 0.0061(7) 0.0002(6)
C10 0.0189(7) 0.0267(9) 0.0470(10) -0.0010(7) 0.0093(7) 0.0021(6)
C11 0.0231(8) 0.0333(10) 0.0507(11) 0.0000(8) 0.0139(7) -0.0022(7)
C12 0.0286(8) 0.0351(10) 0.0416(10) 0.0015(8) 0.0143(7) -0.0007(7)
C13 0.0243(7) 0.0270(9) 0.0364(9) 0.0014(7) 0.0096(7) 0.0016(6)
C14 0.0299(8) 0.0310(9) 0.0323(9) 0.0015(7) 0.0112(7) 0.0002(7)
C15 0.0259(8) 0.0270(9) 0.0305(8) 0.0002(7) 0.0058(6) 0.0025(6)
C16 0.0313(8) 0.0352(10) 0.0288(8) 0.0044(7) 0.0042(7) 0.0010(7)
C17 0.0265(8) 0.0357(10) 0.0301(9) 0.0013(7) -0.0016(7) 0.0021(7)
C18 0.0210(7) 0.0262(8) 0.0290(8) -0.0001(6) 0.0017(6) 0.0035(6)
C19 0.0198(7) 0.0292(9) 0.0293(8) -0.0022(7) -0.0020(6) 0.0032(6)
C20 0.0180(7) 0.0231(8) 0.0310(8) -0.0024(6) 0.0010(6) 0.0031(6)
C21 0.0172(6) 0.0277(9) 0.0342(9) -0.0043(7) -0.0020(6) 0.0003(6)
C22 0.0167(6) 0.0279(9) 0.0375(9) -0.0018(7) 0.0013(6) -0.0003(6)
C23 0.0166(6) 0.0257(8) 0.0334(8) -0.0009(7) 0.0021(6) 0.0014(6)
C24 0.0172(7) 0.0308(9) 0.0371(9) 0.0000(7) 0.0059(6) -0.0009(6)
C25 0.0189(7) 0.0331(9) 0.0324(8) -0.0013(7) 0.0052(6) 0.0006(6)
C26 0.0221(7) 0.0541(12) 0.0349(9) 0.0003(8) 0.0090(7) -0.0068(8)
C27 0.0286(9) 0.0690(14) 0.0287(9) 0.0008(9) 0.0099(7) -0.0090(9)
C28 0.0250(8) 0.0563(12) 0.0275(8) 0.0000(8) 0.0061(7) -0.0054(8)
C29 0.0289(9) 0.0812(16) 0.0266(9) 0.0024(9) 0.0054(7) -0.0106(10)
C30 0.0261(8) 0.0599(13) 0.0294(9) 0.0004(9) 0.0019(7) -0.0050(8)
C31 0.0328(9) 0.0796(17) 0.0279(9) 0.0044(10) 0.0005(7) -0.0075(10)
C32 0.0280(9) 0.0583(13) 0.0347(10) 0.0024(9) -0.0046(7) -0.0039(9)
C33 0.0237(8) 0.0367(10) 0.0367(9) -0.0004(8) 0.0001(7) 0.0005(7)
C34 0.0228(8) 0.0408(11) 0.0418(10) -0.0011(8) -0.0051(7) 0.0003(7)
C35 0.0204(7) 0.0407(11) 0.0528(12) 0.0006(9) 0.0042(7) 0.0008(7)
C36 0.0231(8) 0.0403(11) 0.0434(10) 0.0029(8) 0.0070(7) 0.0024(7)
C37 0.0207(7) 0.0350(10) 0.0360(9) 0.0011(7) 0.0027(6) 0.0024(7)
C38 0.0205(7) 0.0301(9) 0.0347(9) -0.0010(7) 0.0020(6) 0.0008(6)
C39 0.0210(7) 0.0362(10) 0.0304(8) -0.0007(7) 0.0031(6) -0.0012(7)
C40 0.0205(7) 0.0331(9) 0.0282(8) -0.0007(7) 0.0038(6) -0.0010(6)
C41 0.0210(7) 0.0350(9) 0.0277(8) -0.0013(7) 0.0040(6) 0.0000(7)
C42 0.0178(6) 0.0293(9) 0.0300(8) -0.0025(7) 0.0045(6) -0.0002(6)
C43 0.0157(6) 0.0262(8) 0.0315(8) -0.0017(6) 0.0035(6) 0.0000(6)
C44 0.0164(6) 0.0221(8) 0.0307(8) -0.0016(6) 0.0030(6) 0.0025(6)
C45 0.0176(6) 0.0228(8) 0.0274(8) -0.0013(6) 0.0023(6) 0.0033(6)
C46 0.0175(6) 0.0240(8) 0.0285(8) -0.0016(6) 0.0006(6) 0.0028(6)
C47 0.0186(7) 0.0220(8) 0.0299(8) -0.0015(6) 0.0025(6) 0.0024(6)
C48 0.0198(7) 0.0232(8) 0.0296(8) -0.0013(6) 0.0050(6) 0.0020(6)
C49 0.0192(7) 0.0250(8) 0.0285(8) 0.0005(6) 0.0047(6) 0.0018(6)
C50 0.0193(7) 0.0238(8) 0.0364(9) -0.0003(7) 0.0058(6) 0.0029(6)
C51 0.0171(7) 0.0250(8) 0.0382(9) -0.0013(7) 0.0043(6) 0.0029(6)
C52 0.0172(7) 0.0254(8) 0.0407(9) -0.0002(7) 0.0035(6) 0.0004(6)
C53 0.0185(7) 0.0254(9) 0.0419(10) -0.0015(7) -0.0008(6) 0.0025(6)
C54 0.0239(7) 0.0257(9) 0.0396(9) -0.0017(7) -0.0035(7) 0.0041(7)

loop_
_atom_type_symbol
_atom_type_description
_atom_type_scat_dispersion_real
_atom_type_scat_dispersion_imag
_atom_type_scat_source
C C 0.0033 0.0016 'International Tables Vol C Tables 4.2.6.8 and 6.1.1.4'
H H 0.0000 0.0000 'International Tables Vol C Tables 4.2.6.8 and 6.1.1.4'
O O 0.0106 0.0060 'International Tables Vol C Tables 4.2.6.8 and 6.1.1.4'

loop_
_geom_angle_atom_site_label_1
_geom_angle_atom_site_label_2
_geom_angle_atom_site_label_3
_geom_angle
_geom_angle_site_symmetry_1
_geom_angle_site_symmetry_3
C2 C1 C54 121.63(17) . .
C2 C1 H1 119.2 . .
C54 C1 H1 119.2 . .
C1 C2 C3 120.41(19) . .
C1 C2 H2 119.8 . .
C3 C2 H2 119.8 . .
C4 C3 C2 119.33(19) . .
C4 C3 H3 120.3 . .
C2 C3 H3 120.3 . .
C3 C4 C5 121.50(18) . .
C3 C4 H4 119.3 . .
C5 C4 H4 119.3 . .
C4 C5 C54 119.44(17) . .
C4 C5 C6 120.75(17) . .
C54 C5 C6 119.79(18) . .
C7 C6 C5 121.22(17) . .
C7 C6 H6 119.4 . .
C5 C6 H6 119.4 . .
C6 C7 C8 121.62(17) . .
C6 C7 H7 119.2 . .
C8 C7 H7 119.2 . .
C9 C8 C53 119.03(16) . .
C9 C8 C7 121.63(16) . .
C53 C8 C7 119.32(17) . .
C10 C9 C8 122.62(15) . .
C10 C9 H9 118.7 . .
C8 C9 H9 118.7 . .
C9 C10 C51 118.98(16) . .
C9 C10 C11 120.95(15) . .
C51 C10 C11 119.98(16) . .
C12 C11 C10 121.15(16) . .
C12 C11 H11 119.4 . .
C10 C11 H11 119.4 . .
C11 C12 C13 121.29(17) . .
C11 C12 H12 119.4 . .
C13 C12 H12 119.4 . .
C14 C13 C50 119.27(15) . .
C14 C13 C12 120.72(16) . .
C50 C13 C12 119.98(16) . .
C13 C14 C15 122.36(15) . .
C13 C14 H14 118.8 . .
C15 C14 H14 118.8 . .
C14 C15 C48 118.81(15) . .
C14 C15 C16 121.08(15) . .
C48 C15 C16 120.11(15) . .
C17 C16 C15 121.15(16) . .
C17 C16 H16 119.4 . .
C15 C16 H16 119.4 . .
C16 C17 C18 121.32(16) . .
C16 C17 H17 119.3 . .
C18 C17 H17 119.3 . .
C19 C18 C47 119.14(14) . .
C19 C18 C17 120.97(15) . .
C47 C18 C17 119.86(14) . .
C18 C19 C20 122.19(14) . .
C18 C19 H19 118.9 . .
C20 C19 H19 118.9 . .
C19 C20 C45 119.14(14) . .
C19 C20 C21 121.13(14) . .
C45 C20 C21 119.71(14) . .
C22 C21 C20 121.30(14) . .
C22 C21 H21 119.3 . .
C20 C21 H21 119.3 . .
C21 C22 C23 121.34(15) . .
C21 C22 H22 119.3 . .
C23 C22 H22 119.3 . .
C24 C23 C44 119.03(14) . .
C24 C23 C22 121.14(14) . .
C44 C23 C22 119.83(15) . .
C25 C24 C23 122.31(14) . .
C25 C24 H24 118.8 . .
C23 C24 H24 118.8 . .
C24 C25 C42 118.73(15) . .
C24 C25 C26 121.41(15) . .
C42 C25 C26 119.85(15) . .
C27 C26 C25 121.26(15) . .
C27 C26 H26 119.4 . .
C25 C26 H26 119.4 . .
C26 C27 C28 121.41(16) . .
C26 C27 H27 119.3 . .
C28 C27 H27 119.3 . .
C29 C28 C41 119.09(15) . .
C29 C28 C27 121.49(16) . .
C41 C28 C27 119.41(16) . .
C28 C29 C30 122.25(17) . .
C28 C29 H29 118.9 . .
C30 C29 H29 118.9 . .
C29 C30 C39 118.64(16) . .
C29 C30 C31 121.78(17) . .
C39 C30 C31 119.57(16) . .
C32 C31 C30 121.40(18) . .
C32 C31 H31 119.3 . .
C30 C31 H31 119.3 . .
C31 C32 C33 120.96(17) . .
C31 C32 H32 119.5 . .
C33 C32 H32 119.5 . .
C38 C33 C34 119.07(16) . .
C38 C33 C32 119.93(15) . .
C34 C33 C32 121.00(16) . .
C35 C34 C33 120.87(17) . .
C35 C34 H34 119.6 . .
C33 C34 H34 119.6 . .
C34 C35 C36 120.33(16) . .
C34 C35 H35 119.8 . .
C36 C35 H35 119.8 . .
C37 C36 C35 119.71(17) . .
C37 C36 H36 120.1 . .
C35 C36 H36 120.1 . .
C36 C37 C38 121.49(16) . .
C36 C37 H37 119.3 . .
C38 C37 H37 119.3 . .
C37 C38 C33 118.43(15) . .
C37 C38 C39 122.43(15) . .
C33 C38 C39 119.14(15) . .
C40 C39 C30 118.85(15) . .
C40 C39 C38 122.51(15) . .
C30 C39 C38 118.64(15) . .
C39 C40 C41 122.67(15) . .
C39 C40 H40 118.7 . .
C41 C40 H40 118.7 . .
C40 C41 C28 118.26(15) . .
C40 C41 C42 122.32(14) . .
C28 C41 C42 119.30(14) . .
C43 C42 C25 118.58(14) . .
C43 C42 C41 122.92(14) . .
C25 C42 C41 118.47(14) . .
C42 C43 C44 122.78(14) . .
C42 C43 H43 118.6 . .
C44 C43 H43 118.6 . .
C43 C44 C23 118.26(14) . .
C43 C44 C45 122.87(13) . .
C23 C44 C45 118.87(14) . .
C46 C45 C20 118.27(14) . .
C46 C45 C44 122.88(14) . .
C20 C45 C44 118.85(13) . .
C45 C46 C47 123.07(14) . .
C45 C46 H46 118.5 . .
C47 C46 H46 118.5 . .
C46 C47 C18 118.18(14) . .
C46 C47 C48 122.88(14) . .
C18 C47 C48 118.93(14) . .
C49 C48 C15 118.55(14) . .
C49 C48 C47 122.85(14) . .
C15 C48 C47 118.59(14) . .
C48 C49 C50 122.84(15) . .
C48 C49 H49 118.6 . .
C50 C49 H49 118.6 . .
C49 C50 C13 118.09(15) . .
C49 C50 C51 122.95(15) . .
C13 C50 C51 118.88(14) . .
C52 C51 C10 118.04(15) . .
C52 C51 C50 123.11(14) . .
C10 C51 C50 118.60(15) . .
C51 C52 C53 123.20(15) . .
C51 C52 H52 118.4 . .
C53 C52 H52 118.4 . .
C52 C53 C8 117.97(16) . .
C52 C53 C54 123.21(15) . .
C8 C53 C54 118.70(15) . .
C1 C54 C5 117.69(17) . .
C1 C54 C53 123.14(15) . .
C5 C54 C53 119.14(16) . .
C60 C59 H59 109.5 . .
C60 C59 H59A 109.5 . .
H59 C59 H59A 109.5 . .
C60 C59 H59B 109.5 . .
H59 C59 H59B 109.5 . .
H59A C59 H59B 109.5 . .
C61 C60 C59 111.1(3) . .
C61 C60 H60 109.4 . .
C59 C60 H60 109.4 . .
C61 C60 H60A 109.4 . .
C59 C60 H60A 109.4 . .
H60 C60 H60A 108.0 . .
C60 C61 C61 112.9(3) . 2_556
C60 C61 H61 109.0 . .
C61 C61 H61 109.0 2_556 .
C60 C61 H61A 109.0 . .
C61 C61 H61A 109.0 2_556 .
H61 C61 H61A 107.8 . .
C55 O1 C58 106.5(10) . .
C56 C55 O1 100.1(14) . .
C56 C55 H55 111.8 . .
O1 C55 H55 111.8 . .
C56 C55 H55A 111.8 . .
O1 C55 H55A 111.8 . .
H55 C55 H55A 109.5 . .
C55 C56 C57 102.3(17) . .
C55 C56 H56 111.3 . .
C57 C56 H56 111.3 . .
C55 C56 H56A 111.3 . .
C57 C56 H56A 111.3 . .
H56 C56 H56A 109.2 . .
C58 C57 C56 100.7(14) . .
C58 C57 H57 111.6 . .
C56 C57 H57 111.6 . .
C58 C57 H57A 111.6 . .
C56 C57 H57A 111.6 . .
H57 C57 H57A 109.4 . .
C57 C58 O1 104.7(11) . .
C57 C58 H58 110.8 . .
O1 C58 H58 110.8 . .
C57 C58 H58A 110.8 . .
O1 C58 H58A 110.8 . .
H58 C58 H58A 108.9 . .

loop_
_geom_bond_atom_site_label_1
_geom_bond_atom_site_label_2
_geom_bond_distance
_geom_bond_site_symmetry_2
C1 C2 1.371(2) .
C1 C54 1.404(2) .
C1 H1 0.9500 .
C2 C3 1.395(3) .
C2 H2 0.9500 .
C3 C4 1.365(3) .
C3 H3 0.9500 .
C4 C5 1.404(3) .
C4 H4 0.9500 .
C5 C54 1.415(2) .
C5 C6 1.433(3) .
C6 C7 1.339(3) .
C6 H6 0.9500 .
C7 C8 1.435(2) .
C7 H7 0.9500 .
C8 C9 1.389(3) .
C8 C53 1.426(2) .
C9 C10 1.388(2) .
C9 H9 0.9500 .
C10 C51 1.430(2) .
C10 C11 1.437(2) .
C11 C12 1.344(3) .
C11 H11 0.9500 .
C12 C13 1.436(2) .
C12 H12 0.9500 .
C13 C14 1.390(2) .
C13 C50 1.424(2) .
C14 C15 1.390(2) .
C14 H14 0.9500 .
C15 C48 1.426(2) .
C15 C16 1.435(2) .
C16 C17 1.345(2) .
C16 H16 0.9500 .
C17 C18 1.435(2) .
C17 H17 0.9500 .
C18 C19 1.390(2) .
C18 C47 1.426(2) .
C19 C20 1.393(2) .
C19 H19 0.9500 .
C20 C45 1.422(2) .
C20 C21 1.441(2) .
C21 C22 1.343(2) .
C21 H21 0.9500 .
C22 C23 1.433(2) .
C22 H22 0.9500 .
C23 C24 1.390(2) .
C23 C44 1.426(2) .
C24 C25 1.389(2) .
C24 H24 0.9500 .
C25 C42 1.426(2) .
C25 C26 1.434(2) .
C26 C27 1.344(2) .
C26 H26 0.9500 .
C27 C28 1.437(2) .
C27 H27 0.9500 .
C28 C29 1.390(2) .
C28 C41 1.424(2) .
C29 C30 1.396(2) .
C29 H29 0.9500 .
C30 C39 1.417(2) .
C30 C31 1.432(2) .
C31 C32 1.339(3) .
C31 H31 0.9500 .
C32 C33 1.434(3) .
C32 H32 0.9500 .
C33 C38 1.405(2) .
C33 C34 1.412(2) .
C34 C35 1.361(3) .
C34 H34 0.9500 .
C35 C36 1.391(2) .
C35 H35 0.9500 .
C36 C37 1.372(2) .
C36 H36 0.9500 .
C37 C38 1.401(2) .
C37 H37 0.9500 .
C38 C39 1.457(2) .
C39 C40 1.391(2) .
C40 C41 1.392(2) .
C40 H40 0.9500 .
C41 C42 1.458(2) .
C42 C43 1.389(2) .
C43 C44 1.390(2) .
C43 H43 0.9500 .
C44 C45 1.462(2) .
C45 C46 1.392(2) .
C46 C47 1.393(2) .
C46 H46 0.9500 .
C47 C48 1.461(2) .
C48 C49 1.392(2) .
C49 C50 1.396(2) .
C49 H49 0.9500 .
C50 C51 1.460(2) .
C51 C52 1.391(2) .
C52 C53 1.398(2) .
C52 H52 0.9500 .
C53 C54 1.461(2) .
C59 C60 1.534(5) .
C59 H59 0.9800 .
C59 H59A 0.9800 .
C59 H59B 0.9800 .
C60 C61 1.502(4) .
C60 H60 0.9900 .
C60 H60A 0.9900 .
C61 C61 1.550(6) 2_556
C61 H61 0.9900 .
C61 H61A 0.9900 .
O1 C55 1.457(15) .
O1 C58 1.492(15) .
C55 C56 1.33(2) .
C55 H55 0.9900 .
C55 H55A 0.9900 .
C56 C57 1.68(2) .
C56 H56 0.9900 .
C56 H56A 0.9900 .
C57 C58 1.44(2) .
C57 H57 0.9900 .
C57 H57A 0.9900 .
C58 H58 0.9900 .
C58 H58A 0.9900 .

loop_
_geom_torsion_atom_site_label_1
_geom_torsion_atom_site_label_2
_geom_torsion_atom_site_label_3
_geom_torsion_atom_site_label_4
_geom_torsion
_geom_torsion_site_symmetry_4
C54 C1 C2 C3 -0.1(3) .
C1 C2 C3 C4 0.6(3) .
C2 C3 C4 C5 -0.5(3) .
C3 C4 C5 C54 -0.2(3) .
C3 C4 C5 C6 -178.69(19) .
C4 C5 C6 C7 175.17(18) .
C54 C5 C6 C7 -3.3(3) .
C5 C6 C7 C8 1.3(3) .
C6 C7 C8 C9 -175.53(17) .
C6 C7 C8 C53 2.9(3) .
C53 C8 C9 C10 -1.0(3) .
C7 C8 C9 C10 177.45(16) .
C8 C9 C10 C51 3.3(3) .
C8 C9 C10 C11 -173.28(16) .
C9 C10 C11 C12 173.79(17) .
C51 C10 C11 C12 -2.7(3) .
C10 C11 C12 C13 1.8(3) .
C11 C12 C13 C14 -176.64(17) .
C11 C12 C13 C50 1.4(3) .
C50 C13 C14 C15 0.5(3) .
C12 C13 C14 C15 178.54(16) .
C13 C14 C15 C48 2.0(3) .
C13 C14 C15 C16 -177.60(16) .
C14 C15 C16 C17 -179.03(17) .
C48 C15 C16 C17 1.4(3) .
C15 C16 C17 C18 0.0(3) .
C16 C17 C18 C19 177.62(17) .
C16 C17 C18 C47 -0.8(3) .
C47 C18 C19 C20 -0.3(2) .
C17 C18 C19 C20 -178.71(16) .
C18 C19 C20 C45 -0.8(2) .
C18 C19 C20 C21 -178.96(15) .
C19 C20 C21 C22 176.13(16) .
C45 C20 C21 C22 -2.0(2) .
C20 C21 C22 C23 1.1(3) .
C21 C22 C23 C24 -177.41(16) .
C21 C22 C23 C44 1.7(2) .
C44 C23 C24 C25 3.4(3) .
C22 C23 C24 C25 -177.50(16) .
C23 C24 C25 C42 1.7(3) .
C23 C24 C25 C26 -179.48(17) .
C24 C25 C26 C27 -176.18(19) .
C42 C25 C26 C27 2.7(3) .
C25 C26 C27 C28 1.8(3) .
C26 C27 C28 C29 176.2(2) .
C26 C27 C28 C41 -2.4(3) .
C41 C28 C29 C30 2.9(3) .
C27 C28 C29 C30 -175.7(2) .
C28 C29 C30 C39 1.5(4) .
C28 C29 C30 C31 -177.8(2) .
C29 C30 C31 C32 179.1(2) .
C39 C30 C31 C32 -0.2(4) .
C30 C31 C32 C33 3.5(4) .
C31 C32 C33 C38 -1.5(3) .
C31 C32 C33 C34 177.6(2) .
C38 C33 C34 C35 1.5(3) .
C32 C33 C34 C35 -177.65(19) .
C33 C34 C35 C36 1.3(3) .
C34 C35 C36 C37 -2.1(3) .
C35 C36 C37 C38 0.1(3) .
C36 C37 C38 C33 2.7(3) .
C36 C37 C38 C39 -177.92(18) .
C34 C33 C38 C37 -3.4(3) .
C32 C33 C38 C37 175.74(18) .
C34 C33 C38 C39 177.13(17) .
C32 C33 C38 C39 -3.7(3) .
C29 C30 C39 C40 -4.8(3) .
C31 C30 C39 C40 174.51(19) .
C29 C30 C39 C38 175.7(2) .
C31 C30 C39 C38 -5.0(3) .
C37 C38 C39 C40 8.0(3) .
C33 C38 C39 C40 -172.61(17) .
C37 C38 C39 C30 -172.55(18) .
C33 C38 C39 C30 6.8(3) .
C30 C39 C40 C41 3.9(3) .
C38 C39 C40 C41 -176.60(17) .
C39 C40 C41 C28 0.4(3) .
C39 C40 C41 C42 176.39(17) .
C29 C28 C41 C40 -3.8(3) .
C27 C28 C41 C40 174.84(18) .
C29 C28 C41 C42 -179.92(19) .
C27 C28 C41 C42 -1.3(3) .
C24 C25 C42 C43 -5.3(2) .
C26 C25 C42 C43 175.83(16) .
C24 C25 C42 C41 172.66(15) .
C26 C25 C42 C41 -6.2(2) .
C40 C41 C42 C43 7.4(3) .
C28 C41 C42 C43 -176.64(17) .
C40 C41 C42 C25 -170.46(16) .
C28 C41 C42 C25 5.5(2) .
C25 C42 C43 C44 4.0(2) .
C41 C42 C43 C44 -173.91(15) .
C42 C43 C44 C23 1.1(2) .
C42 C43 C44 C45 -179.29(15) .
C24 C23 C44 C43 -4.8(2) .
C22 C23 C44 C43 176.13(15) .
C24 C23 C44 C45 175.60(14) .
C22 C23 C44 C45 -3.5(2) .
C19 C20 C45 C46 1.4(2) .
C21 C20 C45 C46 179.53(14) .
C19 C20 C45 C44 -178.09(14) .
C21 C20 C45 C44 0.1(2) .
C43 C44 C45 C46 3.6(2) .
C23 C44 C45 C46 -176.81(14) .
C43 C44 C45 C20 -177.01(14) .
C23 C44 C45 C20 2.6(2) .
C20 C45 C46 C47 -0.8(2) .
C44 C45 C46 C47 178.60(15) .
C45 C46 C47 C18 -0.3(2) .
C45 C46 C47 C48 178.75(14) .
C19 C18 C47 C46 0.9(2) .
C17 C18 C47 C46 179.28(15) .
C19 C18 C47 C48 -178.22(14) .
C17 C18 C47 C48 0.2(2) .
C14 C15 C48 C49 -2.4(2) .
C16 C15 C48 C49 177.23(15) .
C14 C15 C48 C47 178.50(14) .
C16 C15 C48 C47 -1.9(2) .
C46 C47 C48 C49 3.0(2) .
C18 C47 C48 C49 -177.98(15) .
C46 C47 C48 C15 -177.92(15) .
C18 C47 C48 C15 1.1(2) .
C15 C48 C49 C50 0.3(2) .
C47 C48 C49 C50 179.43(15) .
C48 C49 C50 C13 2.1(2) .
C48 C49 C50 C51 -174.63(15) .
C14 C13 C50 C49 -2.5(2) .
C12 C13 C50 C49 179.44(15) .
C14 C13 C50 C51 174.40(15) .
C12 C13 C50 C51 -3.7(2) .
C9 C10 C51 C52 -1.9(2) .
C11 C10 C51 C52 174.71(15) .
C9 C10 C51 C50 -176.23(15) .
C11 C10 C51 C50 0.4(2) .
C49 C50 C51 C52 5.4(3) .
C13 C50 C51 C52 -171.26(15) .
C49 C50 C51 C10 179.46(15) .
C13 C50 C51 C10 2.8(2) .
C10 C51 C52 C53 -1.8(2) .
C50 C51 C52 C53 172.24(15) .
C51 C52 C53 C8 4.1(2) .
C51 C52 C53 C54 -171.89(15) .
C9 C8 C53 C52 -2.7(2) .
C7 C8 C53 C52 178.87(16) .
C9 C8 C53 C54 173.51(15) .
C7 C8 C53 C54 -4.9(2) .
C2 C1 C54 C5 -0.6(3) .
C2 C1 C54 C53 177.45(17) .
C4 C5 C54 C1 0.8(3) .
C6 C5 C54 C1 179.27(17) .
C4 C5 C54 C53 -177.41(16) .
C6 C5 C54 C53 1.1(3) .
C52 C53 C54 C1 0.9(3) .
C8 C53 C54 C1 -175.10(16) .
C52 C53 C54 C5 178.95(16) .
C8 C53 C54 C5 3.0(2) .
C59 C60 C61 C61 -177.5(2) 2_556
C58 O1 C55 C56 -49.5(18) .
O1 C55 C56 C57 47.8(17) .
C55 C56 C57 C58 -32.6(19) .
C56 C57 C58 O1 2.1(16) .
C55 O1 C58 C57 26.5(15) .
